data_7702448
loop_
_publ_author_name
'Blake, Alexander J.'
'Baum, Gerhard'
'Champness, Neil R.'
'Chung, Simon S. M.'
'Cooke, Paul A.'
'Fenske, Dieter'
'Khlobystov, Andrei N.'
'Lemenovskii, Dmitrii A.'
'Li, Wan-Sheung'
'Schr\"oder, Martin'

_publ_section_title
;
 Long-range chain orientation in 1-D co-ordination polymers as a function
 of anions and intermolecular aromatic interactions
;
_journal_issue 23
_journal_name_full 'Journal of the Chemical Society, Dalton Transactions'
_journal_page_first 4285
_journal_paper_doi 10.1039/b006202m
_journal_year 2000
_chemical_formula_moiety 'C14 H8 N2 Ag+, N O3-, C2 H3 N'
_chemical_formula_sum 'C16 H11 Ag N4 O3'
_chemical_formula_weight 415.16
_chemical_melting_point ?
_chemical_name_common AgNO3*Pubut
_chemical_name_systematic
; 
 1,4-bis(4'-Bipyridyl)buta-1,3-diyne silver nitrate complex acetonitrile
sollvate 
;
_space_group_IT_number 13
_space_group_name_Hall '-P 2yc'
_space_group_name_H-M_alt 'P 1 2/c 1'
_symmetry_cell_setting monoclinic
_symmetry_space_group_name_H-M 'P 1 2/c 1'
_atom_sites_solution_hydrogens 'aromatic placed geometrically, others from delta-F synthesis'
_atom_sites_solution_primary direct
_atom_sites_solution_secondary 'difference Fourier synthesis'
_audit_creation_method SHELXL-97
_cell_angle_alpha 90.00
_cell_angle_beta 97.53(2)
_cell_angle_gamma 90.00
_cell_formula_units_Z 4
_cell_length_a 7.134(2)
_cell_length_b 7.322(2)
_cell_length_c 31.725(4)
_cell_measurement_reflns_used 33
_cell_measurement_temperature 150(2)
_cell_measurement_theta_max 17.5
_cell_measurement_theta_min 12.5
_cell_volume 1642.9(7)
_computing_structure_refinement 'SHELXL-97 (Sheldrick, 1997)'
_computing_structure_solution 'SHELXS-97 (Sheldrick, 1990)'
_diffrn_ambient_temperature 150(2)
_diffrn_measured_fraction_theta_full 0.994
_diffrn_measured_fraction_theta_max 0.994
_diffrn_measurement_device_type Stadi-4
_diffrn_measurement_method 'omega scans'
_diffrn_radiation_monochromator graphite
_diffrn_radiation_source 'fine-focus sealed tube'
_diffrn_radiation_type MoK\a
_diffrn_radiation_wavelength 0.71073
_diffrn_reflns_av_R_equivalents 0.0000
_diffrn_reflns_av_sigmaI/netI 0.0245
_diffrn_reflns_limit_h_max 8
_diffrn_reflns_limit_h_min -8
_diffrn_reflns_limit_k_max 0
_diffrn_reflns_limit_k_min -9
_diffrn_reflns_limit_l_max 7
_diffrn_reflns_limit_l_min -39
_diffrn_reflns_number 3211
_diffrn_reflns_theta_full 26.02
_diffrn_reflns_theta_max 26.02
_diffrn_reflns_theta_min 2.59
_diffrn_standards_decay_% 'random variation +-6.3%'
_exptl_absorpt_coefficient_mu 1.248
_exptl_absorpt_correction_T_max 0.950
_exptl_absorpt_correction_T_min 0.617
_exptl_absorpt_correction_type numerical
_exptl_crystal_colour colourless
_exptl_crystal_density_diffrn 1.678
_exptl_crystal_density_meas ?
_exptl_crystal_density_method 'not measured'
_exptl_crystal_description 'irregular plate'
_exptl_crystal_F_000 824
_exptl_crystal_size_max 0.54
_exptl_crystal_size_mid 0.38
_exptl_crystal_size_min 0.04
_refine_diff_density_max 2.163
_refine_diff_density_min -2.586
_refine_diff_density_rms 0.202
_refine_ls_extinction_method none
_refine_ls_goodness_of_fit_ref 1.047
_refine_ls_hydrogen_treatment 'riding model for aromatic, rigid rotator for Me-groups'
_refine_ls_matrix_type full
_refine_ls_number_parameters 216
_refine_ls_number_reflns 3211
_refine_ls_number_restraints 59
_refine_ls_restrained_S_all 1.044
_refine_ls_R_factor_all 0.1085
_refine_ls_R_factor_gt 0.0882
_refine_ls_shift/su_max 0.006
_refine_ls_shift/su_mean 0.000
_refine_ls_structure_factor_coef Fsqd
_refine_ls_weighting_details 'calc w=1/[\s^2^(Fo^2^)+(0.15P)^2^+14.00P] where P=(Fo^2^+2Fc^2^)/3'
_refine_ls_weighting_scheme calc
_refine_ls_wR_factor_gt 0.2331
_refine_ls_wR_factor_ref 0.2645
_reflns_number_gt 2446
_reflns_number_total 3211
_reflns_threshold_expression >2sigma(I)
_cod_data_source_file b006202m.txt
_cod_data_source_block agacby
_cod_depositor_comments
;
The following automatic conversions were performed:

data name '_atom_site_symetry_multiplicity' was replaced with
'_atom_site_symmetry_multiplicity' as specified in the replacement
file
'/home/saulius/struct/COD-crude-data/automatic-downloads/DataCite-retrospective/RSC/depositions/lib/lists/replacement-tags.lst'.

Automatic conversion script
Id: cif_correct_tags 6909 2019-04-08 15:41:33Z antanas 

The following automatic conversions were performed:

data item '_chemical_melting_point' value 'unknown' was changed to
'?' -- the value is undefined or not given.

data item '_symmetry_cell_setting' value 'Monoclinic' was changed to
'monoclinic' in accordance with the
/home/saulius/struct/COD-crude-data/automatic-downloads/DataCite-retrospective/RSC/depositions/lib/dictionaries/cif_core.dic
dictionary named 'cif_core.dic' version 2.4.2 last updated on
2011-04-26.

data item '_exptl_crystal_density_meas' value 'not measured' was
changed to '?' -- the value is perceived as not measured.

data item '_atom_sites_solution_primary' value 'direct method' was
changed to 'direct'.

Automatic conversion script
Id: cif_fix_values 6909 2019-04-08 15:41:33Z antanas 
;
_cod_original_sg_symbol_H-M P2/c
_cod_database_code 7702448

loop_
_symmetry_equiv_pos_as_xyz
'x, y, z'
'-x, y, -z+1/2'
'-x, -y, -z'
'x, -y, z-1/2'

loop_
_atom_site_label
_atom_site_type_symbol
_atom_site_fract_x
_atom_site_fract_y
_atom_site_fract_z
_atom_site_U_iso_or_equiv
_atom_site_adp_type
_atom_site_occupancy
_atom_site_symmetry_multiplicity
_atom_site_calc_flag
_atom_site_refinement_flags
_atom_site_disorder_assembly
_atom_site_disorder_group
Ag1 Ag 0.09653(9) 0.03115(13) -0.077501(18) 0.0544(4) Uani 1 1 d U . .
N1 N -0.0342(9) 0.0216(10) -0.1430(2) 0.0381(16) Uani 1 1 d U . .
N2 N -0.7838(10) -0.0168(10) -0.5117(2) 0.0381(16) Uani 1 1 d U . .
C1 C -0.3613(11) 0.0102(11) -0.3071(3) 0.0327(17) Uani 1 1 d U . .
C2 C -0.2897(10) 0.0075(11) -0.2699(2) 0.0319(17) Uani 1 1 d U . .
C3 C -0.2025(11) 0.0160(11) -0.2274(2) 0.0331(16) Uani 1 1 d U . .
C4 C -0.1574(11) -0.1443(13) -0.2049(2) 0.0392(17) Uani 1 1 d U . .
H4A H -0.1826 -0.2597 -0.2181 0.047 Uiso 1 1 calc R . .
C5 C -0.0753(11) -0.1335(13) -0.1629(2) 0.0403(18) Uani 1 1 d U . .
H5A H -0.0473 -0.2441 -0.1477 0.048 Uiso 1 1 calc R . .
C6 C -0.0746(12) 0.1768(14) -0.1647(3) 0.0438(19) Uani 1 1 d U . .
H6A H -0.0439 0.2895 -0.1507 0.053 Uiso 1 1 calc R . .
C7 C -0.1587(12) 0.1811(13) -0.2065(2) 0.0418(18) Uani 1 1 d U . .
H7A H -0.1861 0.2942 -0.2206 0.050 Uiso 1 1 calc R . .
C8 C -0.4445(11) 0.0056(11) -0.3482(2) 0.0318(17) Uani 1 1 d U . .
C9 C -0.5199(11) 0.0000(11) -0.3842(3) 0.0336(17) Uani 1 1 d U . .
C10 C -0.6123(10) -0.0058(11) -0.4272(2) 0.0316(16) Uani 1 1 d U . .
C11 C -0.6791(14) -0.1659(14) -0.4460(3) 0.053(2) Uani 1 1 d U . .
H11A H -0.6667 -0.2760 -0.4300 0.063 Uiso 1 1 calc R . .
C12 C -0.7639(14) -0.1694(14) -0.4876(3) 0.053(2) Uani 1 1 d U . .
H12A H -0.8097 -0.2822 -0.4996 0.063 Uiso 1 1 calc R . .
C13 C -0.7225(14) 0.1381(14) -0.4934(3) 0.051(2) Uani 1 1 d U . .
H13A H -0.7368 0.2473 -0.5097 0.061 Uiso 1 1 calc R . .
C14 C -0.6379(14) 0.1484(14) -0.4515(3) 0.051(2) Uani 1 1 d U . .
H14A H -0.5978 0.2632 -0.4396 0.061 Uiso 1 1 calc R . .
N10 N 0.1360(13) -0.4971(9) -0.08122(19) 0.070(3) Uani 1 1 d DU . .
O1 O 0.2405(13) -0.6313(11) -0.0819(3) 0.086(3) Uani 1 1 d DU . .
O2 O 0.1943(17) -0.3406(11) -0.0854(3) 0.110(4) Uani 1 1 d DU . .
O3 O -0.0298(18) -0.5228(18) -0.0765(6) 0.180(9) Uani 1 1 d DU . .
N1S N 0.3803(18) 0.5014(17) 0.1385(4) 0.032(3) Uiso 0.50 1 d PDU A -1
C1S C 0.467(6) 0.489(6) 0.1721(7) 0.122(15) Uiso 0.50 1 d PDU A -1
C2S C 0.562(2) 0.485(2) 0.2167(4) 0.033(3) Uiso 0.50 1 d PDU A -1
H2SA H 0.6982 0.4702 0.2169 0.050 Uiso 0.50 1 calc PR A -1
H2SB H 0.5119 0.3829 0.2318 0.050 Uiso 0.50 1 calc PR A -1
H2SC H 0.5366 0.6000 0.2309 0.050 Uiso 0.50 1 calc PR A -1
N1S' N 0.8275(17) 0.4817(17) 0.2052(4) 0.033(3) Uiso 0.50 1 d PDU B -2
C1S' C 0.680(3) 0.486(4) 0.1877(8) 0.077(7) Uiso 0.50 1 d PDU B -2
C2S' C 0.513(3) 0.491(4) 0.1565(8) 0.065(6) Uiso 0.50 1 d PDU B -2
H2SD H 0.4011 0.4631 0.1704 0.098 Uiso 0.50 1 calc PR B -2
H2SE H 0.5243 0.4016 0.1341 0.098 Uiso 0.50 1 calc PR B -2
H2SF H 0.4991 0.6139 0.1440 0.098 Uiso 0.50 1 calc PR B -2

loop_
_atom_site_aniso_label
_atom_site_aniso_U_11
_atom_site_aniso_U_22
_atom_site_aniso_U_33
_atom_site_aniso_U_23
_atom_site_aniso_U_13
_atom_site_aniso_U_12
Ag1 0.0331(5) 0.1122(8) 0.0146(4) 0.0005(3) -0.0096(3) -0.0011(3)
N1 0.025(3) 0.076(5) 0.011(3) -0.002(3) -0.005(2) -0.001(3)
N2 0.029(3) 0.070(5) 0.013(3) 0.000(3) -0.006(2) 0.001(3)
C1 0.026(4) 0.048(5) 0.021(3) -0.003(3) -0.005(3) -0.001(3)
C2 0.019(3) 0.059(5) 0.017(3) -0.003(3) -0.001(3) 0.001(3)
C3 0.023(3) 0.061(5) 0.014(3) 0.000(3) -0.002(3) 0.001(3)
C4 0.034(4) 0.058(5) 0.023(3) -0.002(3) -0.006(3) -0.005(4)
C5 0.035(4) 0.060(5) 0.023(3) 0.008(3) -0.007(3) -0.008(4)
C6 0.044(4) 0.062(5) 0.021(3) -0.005(3) -0.009(3) 0.010(4)
C7 0.043(4) 0.057(5) 0.022(3) -0.001(3) -0.008(3) 0.005(4)
C8 0.025(4) 0.053(5) 0.018(3) 0.000(3) 0.002(3) -0.002(3)
C9 0.027(4) 0.046(5) 0.025(4) 0.000(3) -0.006(3) -0.003(3)
C10 0.022(3) 0.057(5) 0.014(3) 0.000(3) -0.004(3) 0.000(3)
C11 0.073(6) 0.048(5) 0.030(4) 0.002(3) -0.019(4) 0.004(5)
C12 0.070(6) 0.049(5) 0.033(4) -0.009(4) -0.021(4) 0.000(5)
C13 0.063(6) 0.056(5) 0.026(4) 0.012(4) -0.021(4) -0.007(5)
C14 0.062(6) 0.055(5) 0.028(4) 0.001(3) -0.019(4) -0.012(4)
N10 0.095(6) 0.061(5) 0.045(5) -0.005(4) -0.025(5) 0.010(4)
O1 0.104(6) 0.054(5) 0.097(7) 0.012(5) -0.001(5) 0.015(4)
O2 0.219(11) 0.044(4) 0.055(5) 0.003(4) -0.034(6) -0.006(6)
O3 0.122(10) 0.168(13) 0.26(2) -0.071(13) 0.082(14) 0.015(8)

loop_
_atom_type_symbol
_atom_type_description
_atom_type_scat_dispersion_real
_atom_type_scat_dispersion_imag
_atom_type_scat_source
C C 0.0033 0.0016 'International Tables Vol C Tables 4.2.6.8 and 6.1.1.4'
H H 0.0000 0.0000 'International Tables Vol C Tables 4.2.6.8 and 6.1.1.4'
N N 0.0061 0.0033 'International Tables Vol C Tables 4.2.6.8 and 6.1.1.4'
O O 0.0106 0.0060 'International Tables Vol C Tables 4.2.6.8 and 6.1.1.4'
Ag Ag -0.8971 1.1015 'International Tables Vol C Tables 4.2.6.8 and 6.1.1.4'

loop_
_geom_angle_atom_site_label_1
_geom_angle_atom_site_label_2
_geom_angle_atom_site_label_3
_geom_angle
_geom_angle_site_symmetry_1
_geom_angle_site_symmetry_3
_geom_angle_publ_flag
N2 Ag1 N1 174.9(3) 4_656 . y
C5 N1 C6 117.7(7) . . ?
C5 N1 Ag1 122.0(6) . . ?
C6 N1 Ag1 120.2(6) . . ?
C13 N2 C12 117.2(7) . . ?
C13 N2 Ag1 122.3(6) . 4_455 ?
C12 N2 Ag1 120.5(6) . 4_455 ?
C2 C1 C8 177.4(9) . . ?
C1 C2 C3 176.2(9) . . ?
C4 C3 C7 117.7(7) . . ?
C4 C3 C2 119.9(7) . . ?
C7 C3 C2 122.5(7) . . ?
C5 C4 C3 119.1(8) . . ?
N1 C5 C4 123.4(8) . . ?
N1 C6 C7 123.4(9) . . ?
C6 C7 C3 118.6(8) . . ?
C9 C8 C1 179.0(9) . . ?
C8 C9 C10 179.3(9) . . ?
C14 C10 C11 116.7(7) . . ?
C14 C10 C9 121.5(7) . . ?
C11 C10 C9 121.8(7) . . ?
C10 C11 C12 121.0(9) . . ?
N2 C12 C11 121.8(9) . . ?
N2 C13 C14 122.9(8) . . ?
C10 C14 C13 120.3(9) . . ?
O3 N10 O2 120.0(9) . . ?
O3 N10 O1 118.3(8) . . ?
O2 N10 O1 121.7(9) . . ?
N1S C1S C2S 174(4) . . ?
N1S' C1S' C2S' 167(3) . . ?

loop_
_geom_bond_atom_site_label_1
_geom_bond_atom_site_label_2
_geom_bond_distance
_geom_bond_site_symmetry_2
_geom_bond_publ_flag
Ag1 N2 2.153(7) 4_656 y
Ag1 N1 2.164(6) . y
N1 C5 1.314(12) . ?
N1 C6 1.341(12) . ?
N2 C13 1.322(12) . ?
N2 C12 1.351(12) . ?
N2 Ag1 2.152(7) 4_455 ?
C1 C2 1.224(12) . ?
C1 C8 1.359(13) . ?
C2 C3 1.410(11) . ?
C3 C4 1.390(12) . ?
C3 C7 1.395(12) . ?
C4 C5 1.385(10) . ?
C6 C7 1.380(10) . ?
C8 C9 1.199(12) . ?
C9 C10 1.435(11) . ?
C10 C14 1.365(12) . ?
C10 C11 1.371(13) . ?
C11 C12 1.378(11) . ?
C13 C14 1.389(11) . ?
N10 O3 1.227(9) . ?
N10 O2 1.231(8) . ?
N10 O1 1.235(8) . ?
N1S C1S 1.164(9) . ?
C1S C2S 1.486(9) . ?
N1S' C1S' 1.124(9) . ?
C1S' C2S' 1.448(9) . ?
